data_7011980
loop_
_publ_author_name
'Archambault, Christine'
'Bender, Robert'
'Braunstein, Pierre'
'Dusausoy, Yves'

_publ_section_title
;
 Reactivity of phosphido-bridged diplatinum complexes towards
 electrophiles: synthesis of new hydrides and related Pt2Cu and Pt2Ag
 clusters
;
_journal_issue 22
_journal_name_full 'Journal of the Chemical Society, Dalton Transactions'
_journal_page_first 4084
_journal_page_last 4090
_journal_paper_doi 10.1039/b206347f
_journal_year 2002
_chemical_formula_moiety 'C66 H56 F2 O2 P5 Pt2, 0.5(C H2 CL2), P F6'
_chemical_formula_sum 'C66.5 H57 Cl F8 O2 P6 Pt2'
_chemical_formula_weight 1651.57
_chemical_name_systematic ?
_space_group_IT_number 2
_symmetry_cell_setting triclinic
_symmetry_space_group_name_Hall '-P 1'
_symmetry_space_group_name_H-M 'P -1'
_atom_sites_solution_hydrogens geom
_atom_sites_solution_primary direct
_atom_sites_solution_secondary difmap
_audit_creation_method SHELXL-97
_cell_angle_alpha 84.582(10)
_cell_angle_beta 86.194(10)
_cell_angle_gamma 86.953(10)
_cell_formula_units_Z 2
_cell_length_a 12.8475(10)
_cell_length_b 13.5108(10)
_cell_length_c 19.1073(10)
_cell_measurement_reflns_used 23326
_cell_measurement_temperature 293(2)
_cell_measurement_theta_max 27.5
_cell_measurement_theta_min 1.4
_cell_volume 3290.9(4)
_computing_cell_refinement 'Denzo (Nonius B.V., 1998)'
_computing_data_collection 'Collect (Nonius B.V., 1998)'
_computing_data_reduction 'Denzo (Nonius B.V., 1998)'
_computing_molecular_graphics 'ATOMS V6 (Dowty, 2002)'
_computing_publication_material 'SHELXL-97 (Sheldrick, 1997)'
_computing_structure_refinement 'SHELXL-97 (Sheldrick, 1997)'
_computing_structure_solution 'SHELXS-97 (Sheldrick, 1997)'
_diffrn_ambient_temperature 173(2)
_diffrn_measured_fraction_theta_full 0.994
_diffrn_measured_fraction_theta_max 0.994
_diffrn_measurement_device_type KappaCCD
_diffrn_measurement_method '\p scans'
_diffrn_radiation_monochromator graphite
_diffrn_radiation_source 'fine-focus sealed tube'
_diffrn_radiation_type MoK\a
_diffrn_radiation_wavelength 0.71073
_diffrn_reflns_av_R_equivalents 0.0000
_diffrn_reflns_av_sigmaI/netI 0.0843
_diffrn_reflns_limit_h_max 16
_diffrn_reflns_limit_h_min 0
_diffrn_reflns_limit_k_max 17
_diffrn_reflns_limit_k_min -17
_diffrn_reflns_limit_l_max 24
_diffrn_reflns_limit_l_min -24
_diffrn_reflns_number 15019
_diffrn_reflns_theta_full 27.50
_diffrn_reflns_theta_max 27.50
_diffrn_reflns_theta_min 1.07
_exptl_absorpt_coefficient_mu 4.498
_exptl_absorpt_correction_type none
_exptl_crystal_colour colorless
_exptl_crystal_density_diffrn 1.667
_exptl_crystal_density_method 'not measured'
_exptl_crystal_description prism
_exptl_crystal_F_000 1614
_exptl_crystal_size_max 0.18
_exptl_crystal_size_mid 0.10
_exptl_crystal_size_min 0.06
_refine_diff_density_max 1.658
_refine_diff_density_min -2.395
_refine_diff_density_rms 0.284
_refine_ls_extinction_method none
_refine_ls_goodness_of_fit_ref 1.050
_refine_ls_hydrogen_treatment mixed
_refine_ls_matrix_type full
_refine_ls_number_parameters 784
_refine_ls_number_reflns 15019
_refine_ls_number_restraints 3
_refine_ls_restrained_S_all 1.052
_refine_ls_R_factor_all 0.0660
_refine_ls_R_factor_gt 0.0414
_refine_ls_shift/su_max 0.002
_refine_ls_shift/su_mean 0.000
_refine_ls_structure_factor_coef Fsqd
_refine_ls_weighting_details 'calc w=1/[\s^2^(Fo^2^)+(0.0670P)^2^+0.0105P] where P=(Fo^2^+2Fc^2^)/3'
_refine_ls_weighting_scheme calc
_refine_ls_wR_factor_gt 0.1156
_refine_ls_wR_factor_ref 0.1361
_reflns_number_gt 11092
_reflns_number_total 15019
_reflns_threshold_expression >2sigma(I)
_cod_data_source_file b206347f.txt
_cod_data_source_block st552
_cod_original_sg_symbol_H-M P-1
_cod_original_formula_sum 'C66.50 H57 Cl F8 O2 P6 Pt2'
_cod_database_code 7011980

loop_
_symmetry_equiv_pos_as_xyz
'x, y, z'
'-x, -y, -z'

loop_
_atom_site_label
_atom_site_type_symbol
_atom_site_fract_x
_atom_site_fract_y
_atom_site_fract_z
_atom_site_U_iso_or_equiv
_atom_site_adp_type
_atom_site_occupancy
_atom_site_symmetry_multiplicity
_atom_site_calc_flag
_atom_site_refinement_flags
_atom_site_disorder_assembly
_atom_site_disorder_group
Pt2 Pt 0.184106(17) 0.552341(16) 0.304528(12) 0.02099(8) Uani 1 1 d . . .
Pt1 Pt 0.081071(19) 0.669252(18) 0.193782(13) 0.02622(8) Uani 1 1 d . . .
P3 P 0.30225(12) 0.53735(11) 0.39004(8) 0.0204(3) Uani 1 1 d . . .
C1 C 0.3450(5) 0.6517(4) 0.4208(3) 0.0221(13) Uani 1 1 d . . .
C2 C 0.4512(5) 0.6775(5) 0.4130(3) 0.0279(14) Uani 1 1 d . . .
H2 H 0.5017 0.6358 0.3922 0.033 Uiso 1 1 calc . . .
C3 C 0.4778(6) 0.7651(5) 0.4367(4) 0.0399(18) Uani 1 1 d . . .
H3 H 0.5475 0.7812 0.4338 0.048 Uiso 1 1 calc . . .
C4 C 0.4023(7) 0.8301(5) 0.4650(4) 0.044(2) Uani 1 1 d . . .
H4 H 0.4215 0.8901 0.4794 0.052 Uiso 1 1 calc . . .
C5 C 0.2992(6) 0.8058(5) 0.4719(4) 0.0354(16) Uani 1 1 d . . .
H5 H 0.2487 0.8487 0.4914 0.042 Uiso 1 1 calc . . .
C6 C 0.2717(5) 0.7173(5) 0.4497(4) 0.0306(15) Uani 1 1 d . . .
H6 H 0.2019 0.7012 0.4542 0.037 Uiso 1 1 calc . . .
C7 C 0.4225(5) 0.4702(4) 0.3603(3) 0.0235(13) Uani 1 1 d . . .
C8 C 0.4707(5) 0.5055(5) 0.2965(4) 0.0330(16) Uani 1 1 d . . .
H8 H 0.4412 0.5608 0.2711 0.040 Uiso 1 1 calc . . .
C9 C 0.5614(6) 0.4603(6) 0.2702(4) 0.0427(19) Uani 1 1 d . . .
H9 H 0.5935 0.4856 0.2277 0.051 Uiso 1 1 calc . . .
C10 C 0.6044(6) 0.3775(6) 0.3069(4) 0.0438(19) Uani 1 1 d . . .
H10 H 0.6658 0.3465 0.2895 0.053 Uiso 1 1 calc . . .
C11 C 0.5561(5) 0.3409(6) 0.3697(4) 0.0379(18) Uani 1 1 d . . .
H11 H 0.5851 0.2841 0.3939 0.046 Uiso 1 1 calc . . .
C12 C 0.4666(5) 0.3853(5) 0.3979(3) 0.0282(14) Uani 1 1 d . . .
H12 H 0.4357 0.3600 0.4408 0.034 Uiso 1 1 calc . . .
C13 C 0.2493(5) 0.4739(5) 0.4719(3) 0.0243(13) Uani 1 1 d . . .
C14 C 0.3103(5) 0.4550(5) 0.5312(3) 0.0308(15) Uani 1 1 d . . .
H14 H 0.3779 0.4770 0.5292 0.037 Uiso 1 1 calc . . .
C15 C 0.2696(5) 0.4040(5) 0.5919(3) 0.0324(16) Uani 1 1 d . . .
H15 H 0.3107 0.3905 0.6302 0.039 Uiso 1 1 calc . . .
C16 C 0.1677(5) 0.3722(6) 0.5966(4) 0.0360(17) Uani 1 1 d . . .
H16 H 0.1420 0.3355 0.6371 0.043 Uiso 1 1 calc . . .
C17 C 0.1045(5) 0.3958(6) 0.5402(4) 0.0366(17) Uani 1 1 d . . .
H17 H 0.0354 0.3777 0.5440 0.044 Uiso 1 1 calc . . .
C18 C 0.1448(5) 0.4465(5) 0.4779(3) 0.0282(14) Uani 1 1 d . . .
H18 H 0.1025 0.4621 0.4403 0.034 Uiso 1 1 calc . . .
P2 P 0.16849(12) 0.38282(12) 0.28973(9) 0.0237(3) Uani 1 1 d . . .
C19 C 0.2567(5) 0.2823(5) 0.3274(4) 0.0270(14) Uani 1 1 d . . .
C20 C 0.3419(6) 0.2398(6) 0.2896(4) 0.0417(18) Uani 1 1 d . . .
H20 H 0.3570 0.2623 0.2427 0.050 Uiso 1 1 calc . . .
C21 C 0.4033(7) 0.1645(7) 0.3219(6) 0.066(3) Uani 1 1 d . . .
H21 H 0.4591 0.1363 0.2959 0.079 Uiso 1 1 calc . . .
C22 C 0.3848(7) 0.1301(6) 0.3906(6) 0.055(2) Uani 1 1 d . . .
H22 H 0.4282 0.0801 0.4115 0.066 Uiso 1 1 calc . . .
C23 C 0.3017(7) 0.1699(6) 0.4283(5) 0.049(2) Uani 1 1 d . . .
H23 H 0.2882 0.1470 0.4754 0.059 Uiso 1 1 calc . . .
C24 C 0.2364(6) 0.2453(5) 0.3964(4) 0.0371(17) Uani 1 1 d . . .
H24 H 0.1787 0.2706 0.4222 0.045 Uiso 1 1 calc . . .
C25 C 0.0415(5) 0.3322(5) 0.3152(3) 0.0266(14) Uani 1 1 d . . .
C26 C 0.0234(6) 0.2327(5) 0.3065(4) 0.0403(18) Uani 1 1 d . . .
H26 H 0.0758 0.1921 0.2867 0.048 Uiso 1 1 calc . . .
C27 C -0.0743(6) 0.1951(6) 0.3279(5) 0.049(2) Uani 1 1 d . . .
H27 H -0.0879 0.1301 0.3205 0.059 Uiso 1 1 calc . . .
C28 C -0.1501(6) 0.2543(6) 0.3599(5) 0.049(2) Uani 1 1 d . . .
H28 H -0.2131 0.2272 0.3763 0.058 Uiso 1 1 calc . . .
C29 C -0.1352(5) 0.3515(6) 0.3680(4) 0.0433(19) Uani 1 1 d . . .
H29 H -0.1887 0.3907 0.3881 0.052 Uiso 1 1 calc . . .
C30 C -0.0385(5) 0.3922(5) 0.3460(4) 0.0353(16) Uani 1 1 d . . .
H30 H -0.0276 0.4583 0.3518 0.042 Uiso 1 1 calc . . .
C31 C 0.1879(6) 0.3824(5) 0.1937(3) 0.0322(16) Uani 1 1 d . . .
C32 C 0.1118(7) 0.3574(6) 0.1531(4) 0.048(2) Uani 1 1 d . . .
H32 H 0.0481 0.3372 0.1742 0.057 Uiso 1 1 calc . . .
C33 C 0.1294(10) 0.3620(7) 0.0796(5) 0.074(3) Uani 1 1 d . . .
H33 H 0.0777 0.3444 0.0519 0.089 Uiso 1 1 calc . . .
C34 C 0.2231(13) 0.3926(8) 0.0491(5) 0.092(4) Uani 1 1 d . . .
H34 H 0.2345 0.3942 0.0005 0.111 Uiso 1 1 calc . . .
C35 C 0.3024(9) 0.4216(8) 0.0888(5) 0.077(3) Uani 1 1 d . . .
H35 H 0.3652 0.4431 0.0671 0.092 Uiso 1 1 calc . . .
C36 C 0.2844(7) 0.4172(6) 0.1616(5) 0.057(2) Uani 1 1 d . . .
H36 H 0.3351 0.4369 0.1893 0.068 Uiso 1 1 calc . . .
P4 P 0.19805(13) 0.71601(12) 0.26184(9) 0.0241(4) Uani 1 1 d . . .
C37 C 0.3290(5) 0.7318(5) 0.2233(4) 0.0317(16) Uani 1 1 d . . .
C38 C 0.3579(6) 0.6829(5) 0.1632(4) 0.0384(18) Uani 1 1 d . . .
H38 H 0.3075 0.6527 0.1408 0.046 Uiso 1 1 calc . . .
C39 C 0.4623(7) 0.6790(6) 0.1361(5) 0.054(2) Uani 1 1 d . . .
H39 H 0.4810 0.6475 0.0956 0.064 Uiso 1 1 calc . . .
C40 C 0.5380(6) 0.7231(7) 0.1710(5) 0.057(3) Uani 1 1 d . . .
H40 H 0.6078 0.7180 0.1550 0.069 Uiso 1 1 calc . . .
C41 C 0.5090(6) 0.7737(7) 0.2287(5) 0.053(2) Uani 1 1 d . . .
H41 H 0.5594 0.8057 0.2497 0.063 Uiso 1 1 calc . . .
C42 C 0.4070(6) 0.7782(5) 0.2564(4) 0.0365(17) Uani 1 1 d . . .
H42 H 0.3895 0.8114 0.2963 0.044 Uiso 1 1 calc . . .
C43 C 0.1523(5) 0.8195(5) 0.3104(3) 0.0267(14) Uani 1 1 d . . .
C44 C 0.0604(6) 0.8055(6) 0.3548(4) 0.0430(19) Uani 1 1 d . . .
H44 H 0.0293 0.7445 0.3584 0.052 Uiso 1 1 calc . . .
C45 C 0.0170(6) 0.8798(7) 0.3922(5) 0.052(2) Uani 1 1 d . . .
H45 H -0.0449 0.8700 0.4195 0.062 Uiso 1 1 calc . . .
C46 C 0.0647(7) 0.9705(6) 0.3899(5) 0.053(2) Uani 1 1 d . . .
H46 H 0.0371 1.0203 0.4171 0.063 Uiso 1 1 calc . . .
C47 C 0.1519(7) 0.9844(5) 0.3474(4) 0.046(2) Uani 1 1 d . . .
H47 H 0.1832 1.0452 0.3452 0.056 Uiso 1 1 calc . . .
C48 C 0.1966(6) 0.9118(5) 0.3068(4) 0.0341(16) Uani 1 1 d . . .
H48 H 0.2558 0.9246 0.2773 0.041 Uiso 1 1 calc . . .
P1 P 0.06502(14) 0.80353(13) 0.11270(9) 0.0279(4) Uani 1 1 d . . .
C49 C 0.1328(6) 0.9171(5) 0.1242(4) 0.0387(18) Uani 1 1 d . . .
C50 C 0.2431(6) 0.9141(6) 0.1135(4) 0.045(2) Uani 1 1 d . . .
H50 H 0.2798 0.8582 0.0981 0.054 Uiso 1 1 calc . . .
C51 C 0.2948(7) 0.9978(7) 0.1269(5) 0.059(3) Uani 1 1 d . . .
H51 H 0.3674 0.9968 0.1227 0.071 Uiso 1 1 calc . . .
C52 C 0.2389(11) 1.0827(7) 0.1465(5) 0.079(4) Uani 1 1 d . . .
H52 H 0.2745 1.1381 0.1549 0.095 Uiso 1 1 calc . . .
C53 C 0.1258(10) 1.0859(7) 0.1540(5) 0.074(3) Uani 1 1 d . . .
H53 H 0.0885 1.1436 0.1655 0.088 Uiso 1 1 calc . . .
C54 C 0.0747(7) 1.0023(6) 0.1439(4) 0.051(2) Uani 1 1 d . . .
H54 H 0.0023 1.0020 0.1500 0.061 Uiso 1 1 calc . . .
C55 C 0.1129(5) 0.7748(5) 0.0246(3) 0.0316(15) Uani 1 1 d . . .
C56 C 0.1266(6) 0.8490(6) -0.0304(4) 0.0422(18) Uani 1 1 d . . .
H56 H 0.1159 0.9156 -0.0221 0.051 Uiso 1 1 calc . . .
C57 C 0.1563(7) 0.8232(6) -0.0982(4) 0.051(2) Uani 1 1 d . . .
H57 H 0.1638 0.8731 -0.1349 0.061 Uiso 1 1 calc . . .
C58 C 0.1746(8) 0.7268(7) -0.1115(4) 0.060(2) Uani 1 1 d . . .
H58 H 0.1932 0.7110 -0.1571 0.072 Uiso 1 1 calc . . .
C59 C 0.1656(8) 0.6517(6) -0.0571(5) 0.059(2) Uani 1 1 d . . .
H59 H 0.1809 0.5857 -0.0658 0.071 Uiso 1 1 calc . . .
C60 C 0.1338(7) 0.6751(6) 0.0105(4) 0.049(2) Uani 1 1 d . . .
H60 H 0.1262 0.6245 0.0467 0.059 Uiso 1 1 calc . . .
C61 C -0.0711(5) 0.8421(5) 0.1090(4) 0.0318(15) Uani 1 1 d . . .
C62 C -0.1200(6) 0.8499(6) 0.0444(4) 0.0407(18) Uani 1 1 d . . .
H62 H -0.0836 0.8355 0.0026 0.049 Uiso 1 1 calc . . .
C63 C -0.2258(6) 0.8803(7) 0.0465(4) 0.055(2) Uani 1 1 d . . .
H63 H -0.2601 0.8860 0.0049 0.066 Uiso 1 1 calc . . .
C64 C -0.2815(7) 0.9022(7) 0.1076(6) 0.062(3) Uani 1 1 d . . .
H64 H -0.3518 0.9221 0.1066 0.074 Uiso 1 1 calc . . .
C65 C -0.2343(7) 0.8950(7) 0.1694(5) 0.060(2) Uani 1 1 d . . .
H65 H -0.2715 0.9109 0.2106 0.072 Uiso 1 1 calc . . .
C66 C -0.1283(6) 0.8630(6) 0.1704(4) 0.047(2) Uani 1 1 d . . .
H66 H -0.0961 0.8558 0.2129 0.057 Uiso 1 1 calc . . .
P5 P -0.14785(15) 0.57703(15) 0.17109(10) 0.0360(4) Uani 1 1 d . . .
O1 O -0.0410(4) 0.6051(4) 0.1432(2) 0.0362(12) Uani 1 1 d . . .
F1 F -0.1792(4) 0.6331(5) 0.2367(3) 0.0790(18) Uani 1 1 d . . .
F2 F -0.1367(5) 0.4704(4) 0.2080(3) 0.0787(18) Uani 1 1 d . . .
O2 O -0.2329(4) 0.5807(5) 0.1259(3) 0.0536(15) Uani 1 1 d . . .
P6 P 0.30475(17) 0.01299(17) 0.63312(13) 0.0497(6) Uani 1 1 d . . .
F3 F 0.2711(4) 0.1276(4) 0.6273(4) 0.091(2) Uani 1 1 d . . .
F4 F 0.3903(4) 0.0294(4) 0.5696(3) 0.0593(13) Uani 1 1 d . . .
F5 F 0.3885(4) 0.0347(5) 0.6871(3) 0.0824(18) Uani 1 1 d . . .
F6 F 0.3383(4) -0.1014(4) 0.6405(3) 0.0755(17) Uani 1 1 d . . .
F7 F 0.2171(4) -0.0055(5) 0.6958(3) 0.090(2) Uani 1 1 d . . .
F8 F 0.2197(4) -0.0100(4) 0.5789(3) 0.0674(15) Uani 1 1 d . . .
C67 C 0.436(2) 0.7643(15) 0.9433(7) 0.22(3) Uani 0.50 1 d PD . .
H67A H 0.4765 0.7033 0.9560 0.269 Uiso 0.50 1 calc P . .
H67B H 0.3636 0.7553 0.9587 0.269 Uiso 0.50 1 calc P . .
Cl1 Cl 0.4848(6) 0.8655(7) 0.9813(4) 0.137(4) Uani 0.50 1 d PD . .
Cl2 Cl 0.4497(6) 0.7973(13) 0.8527(4) 0.233(8) Uani 0.50 1 d PD . .

loop_
_atom_site_aniso_label
_atom_site_aniso_U_11
_atom_site_aniso_U_22
_atom_site_aniso_U_33
_atom_site_aniso_U_23
_atom_site_aniso_U_13
_atom_site_aniso_U_12
Pt2 0.02304(13) 0.01579(13) 0.02450(14) 0.00128(9) -0.00798(10) -0.00175(9)
Pt1 0.03196(15) 0.01888(14) 0.02866(15) 0.00107(10) -0.01088(11) -0.00352(10)
P3 0.0203(8) 0.0181(8) 0.0230(8) 0.0014(6) -0.0067(6) -0.0010(6)
C1 0.028(3) 0.016(3) 0.023(3) 0.002(2) -0.009(3) -0.003(3)
C2 0.027(3) 0.024(3) 0.033(4) -0.003(3) -0.004(3) -0.003(3)
C3 0.046(4) 0.031(4) 0.045(4) 0.006(3) -0.018(4) -0.018(3)
C4 0.079(6) 0.019(4) 0.037(4) 0.000(3) -0.025(4) -0.013(4)
C5 0.043(4) 0.031(4) 0.033(4) -0.008(3) -0.010(3) 0.009(3)
C6 0.034(4) 0.027(4) 0.031(4) 0.001(3) -0.011(3) -0.004(3)
C7 0.020(3) 0.022(3) 0.030(3) -0.009(3) -0.001(3) -0.002(2)
C8 0.028(4) 0.030(4) 0.040(4) 0.001(3) -0.005(3) 0.008(3)
C9 0.033(4) 0.047(5) 0.045(5) 0.003(4) -0.003(3) 0.004(3)
C10 0.029(4) 0.056(5) 0.045(5) -0.007(4) -0.004(3) 0.012(4)
C11 0.032(4) 0.037(4) 0.046(4) -0.001(3) -0.022(3) 0.010(3)
C12 0.024(3) 0.032(4) 0.030(4) -0.004(3) -0.009(3) 0.005(3)
C13 0.027(3) 0.022(3) 0.024(3) 0.001(3) -0.008(3) -0.006(3)
C14 0.030(4) 0.036(4) 0.027(3) -0.001(3) -0.012(3) -0.005(3)
C15 0.032(4) 0.039(4) 0.024(3) 0.007(3) -0.004(3) 0.001(3)
C16 0.034(4) 0.045(4) 0.026(4) 0.013(3) -0.003(3) -0.006(3)
C17 0.030(4) 0.045(4) 0.035(4) -0.002(3) 0.006(3) -0.020(3)
C18 0.022(3) 0.034(4) 0.030(4) -0.005(3) -0.008(3) 0.004(3)
P2 0.0255(8) 0.0180(8) 0.0282(9) -0.0008(7) -0.0078(7) -0.0011(6)
C19 0.030(3) 0.020(3) 0.033(4) -0.007(3) -0.012(3) 0.001(3)
C20 0.033(4) 0.040(4) 0.055(5) -0.014(4) -0.014(4) 0.006(3)
C21 0.049(5) 0.050(6) 0.103(8) -0.029(6) -0.017(5) 0.019(4)
C22 0.056(5) 0.031(4) 0.080(7) -0.004(4) -0.033(5) 0.011(4)
C23 0.064(6) 0.026(4) 0.059(5) 0.004(4) -0.034(4) -0.003(4)
C24 0.040(4) 0.026(4) 0.045(4) 0.003(3) -0.012(3) 0.001(3)
C25 0.021(3) 0.021(3) 0.038(4) -0.004(3) -0.008(3) 0.000(3)
C26 0.037(4) 0.027(4) 0.057(5) -0.005(3) -0.007(4) 0.000(3)
C27 0.045(5) 0.025(4) 0.079(6) 0.001(4) -0.008(4) -0.014(4)
C28 0.027(4) 0.049(5) 0.068(6) 0.008(4) -0.003(4) -0.010(4)
C29 0.024(4) 0.044(5) 0.063(5) -0.003(4) -0.008(3) 0.001(3)
C30 0.036(4) 0.029(4) 0.041(4) -0.002(3) -0.006(3) -0.001(3)
C31 0.051(4) 0.023(3) 0.023(3) -0.004(3) -0.004(3) 0.001(3)
C32 0.066(5) 0.038(5) 0.043(5) -0.014(4) -0.022(4) 0.009(4)
C33 0.131(10) 0.043(6) 0.050(6) -0.012(5) -0.043(6) 0.026(6)
C34 0.183(14) 0.057(7) 0.033(5) -0.008(5) 0.009(7) 0.016(8)
C35 0.114(9) 0.074(7) 0.039(5) -0.003(5) 0.024(6) -0.009(7)
C36 0.079(6) 0.042(5) 0.049(5) -0.006(4) 0.006(5) -0.013(5)
P4 0.0279(9) 0.0165(8) 0.0286(9) 0.0013(6) -0.0112(7) -0.0020(7)
C37 0.029(3) 0.024(4) 0.039(4) 0.009(3) -0.006(3) 0.002(3)
C38 0.050(4) 0.027(4) 0.035(4) 0.007(3) 0.006(3) 0.001(3)
C39 0.058(5) 0.044(5) 0.055(5) 0.000(4) 0.015(4) 0.008(4)
C40 0.036(5) 0.053(6) 0.074(7) 0.026(5) 0.016(4) 0.005(4)
C41 0.026(4) 0.059(6) 0.070(6) 0.014(5) -0.003(4) -0.010(4)
C42 0.037(4) 0.031(4) 0.041(4) 0.009(3) -0.008(3) -0.012(3)
C43 0.027(3) 0.027(4) 0.027(3) 0.000(3) -0.012(3) -0.001(3)
C44 0.038(4) 0.035(4) 0.054(5) 0.007(4) -0.009(4) -0.004(3)
C45 0.049(5) 0.048(5) 0.054(5) -0.003(4) 0.016(4) 0.014(4)
C46 0.072(6) 0.035(5) 0.050(5) -0.009(4) -0.008(5) 0.017(4)
C47 0.066(6) 0.021(4) 0.054(5) -0.005(3) -0.019(4) -0.005(4)
C48 0.042(4) 0.026(4) 0.035(4) -0.001(3) -0.012(3) 0.003(3)
P1 0.0360(10) 0.0214(9) 0.0266(9) 0.0015(7) -0.0111(7) 0.0008(7)
C49 0.068(5) 0.024(4) 0.025(3) 0.012(3) -0.015(3) -0.015(4)
C50 0.057(5) 0.033(4) 0.042(4) 0.019(3) -0.014(4) -0.010(4)
C51 0.077(6) 0.054(6) 0.048(5) 0.020(4) -0.026(5) -0.037(5)
C52 0.159(12) 0.040(6) 0.044(5) 0.008(4) -0.039(6) -0.047(7)
C53 0.130(10) 0.041(5) 0.051(6) -0.009(4) -0.002(6) -0.018(6)
C54 0.079(6) 0.027(4) 0.050(5) -0.004(4) -0.018(4) -0.009(4)
C55 0.039(4) 0.030(4) 0.026(3) 0.002(3) -0.007(3) -0.004(3)
C56 0.053(5) 0.035(4) 0.037(4) -0.001(3) 0.003(4) -0.001(4)
C57 0.068(6) 0.047(5) 0.036(4) -0.003(4) 0.000(4) 0.003(4)
C58 0.089(7) 0.054(6) 0.035(4) -0.006(4) 0.023(4) -0.002(5)
C59 0.079(7) 0.037(5) 0.059(6) -0.017(4) 0.010(5) 0.009(4)
C60 0.069(6) 0.033(4) 0.045(5) -0.012(4) -0.004(4) 0.004(4)
C61 0.034(4) 0.026(4) 0.034(4) 0.005(3) -0.008(3) 0.001(3)
C62 0.038(4) 0.049(5) 0.035(4) 0.005(3) -0.013(3) 0.007(4)
C63 0.046(5) 0.072(6) 0.043(5) 0.020(4) -0.013(4) -0.008(4)
C64 0.035(5) 0.067(6) 0.078(7) 0.017(5) -0.013(5) 0.005(4)
C65 0.048(5) 0.070(6) 0.059(6) -0.010(5) 0.006(4) 0.011(5)
C66 0.053(5) 0.048(5) 0.040(5) 0.000(4) -0.003(4) 0.002(4)
P5 0.0421(11) 0.0380(11) 0.0292(9) -0.0021(8) -0.0095(8) -0.0070(9)
O1 0.042(3) 0.036(3) 0.033(3) -0.002(2) -0.014(2) -0.013(2)
F1 0.089(4) 0.106(5) 0.049(3) -0.038(3) 0.011(3) -0.027(4)
F2 0.082(4) 0.060(4) 0.091(4) 0.032(3) -0.029(3) -0.020(3)
O2 0.042(3) 0.079(4) 0.041(3) -0.009(3) -0.008(3) -0.002(3)
P6 0.0455(12) 0.0383(12) 0.0671(15) -0.0132(11) 0.0004(11) -0.0084(10)
F3 0.078(4) 0.043(3) 0.153(6) -0.031(4) 0.016(4) 0.008(3)
F4 0.053(3) 0.056(3) 0.068(3) -0.006(3) 0.012(2) -0.013(2)
F5 0.071(4) 0.101(5) 0.083(4) -0.035(4) -0.008(3) -0.025(3)
F6 0.071(4) 0.050(3) 0.104(5) 0.013(3) -0.019(3) -0.010(3)
F7 0.074(4) 0.125(5) 0.078(4) -0.041(4) 0.020(3) -0.044(4)
F8 0.056(3) 0.063(3) 0.087(4) -0.010(3) -0.026(3) 0.000(3)
C67 0.062(18) 0.50(9) 0.09(2) 0.06(4) -0.017(16) -0.02(3)
Cl1 0.115(6) 0.205(9) 0.084(5) 0.059(5) -0.009(4) -0.089(6)
Cl2 0.073(5) 0.55(3) 0.095(6) -0.109(10) 0.027(4) -0.045(9)

loop_
_atom_type_symbol
_atom_type_description
_atom_type_scat_dispersion_real
_atom_type_scat_dispersion_imag
_atom_type_scat_source
Pt Pt -1.7033 8.3905 'International Tables Vol C Tables 4.2.6.8 and 6.1.1.4'
Cl Cl 0.1484 0.1585 'International Tables Vol C Tables 4.2.6.8 and 6.1.1.4'
P P 0.1023 0.0942 'International Tables Vol C Tables 4.2.6.8 and 6.1.1.4'
F F 0.0171 0.0103 'International Tables Vol C Tables 4.2.6.8 and 6.1.1.4'
O O 0.0106 0.0060 'International Tables Vol C Tables 4.2.6.8 and 6.1.1.4'
C C 0.0033 0.0016 'International Tables Vol C Tables 4.2.6.8 and 6.1.1.4'
H H 0.0000 0.0000 'International Tables Vol C Tables 4.2.6.8 and 6.1.1.4'

loop_
_geom_angle_atom_site_label_1
_geom_angle_atom_site_label_2
_geom_angle_atom_site_label_3
_geom_angle
_geom_angle_site_symmetry_1
_geom_angle_site_symmetry_3
_geom_angle_publ_flag
P3 Pt2 P4 101.39(6) . . ?
P3 Pt2 P2 99.42(6) . . ?
P4 Pt2 P2 152.41(6) . . ?
P3 Pt2 Pt1 150.37(4) . . ?
P4 Pt2 Pt1 49.00(4) . . ?
P2 Pt2 Pt1 108.46(4) . . ?
O1 Pt1 P4 169.74(13) . . ?
O1 Pt1 P1 87.16(13) . . ?
P4 Pt1 P1 102.42(6) . . ?
O1 Pt1 Pt2 119.17(12) . . ?
P4 Pt1 Pt2 51.76(4) . . ?
P1 Pt1 Pt2 153.13(5) . . ?
C13 P3 C1 101.2(3) . . ?
C13 P3 C7 109.3(3) . . ?
C1 P3 C7 105.3(3) . . ?
C13 P3 Pt2 111.9(2) . . ?
C1 P3 Pt2 117.7(2) . . ?
C7 P3 Pt2 110.8(2) . . ?
C6 C1 C2 118.8(6) . . ?
C6 C1 P3 119.4(5) . . ?
C2 C1 P3 121.7(5) . . ?
C3 C2 C1 118.7(6) . . ?
C3 C2 H2 120.5 . . ?
C1 C2 H2 120.7 . . ?
C2 C3 C4 121.2(7) . . ?
C2 C3 H3 119.3 . . ?
C4 C3 H3 119.5 . . ?
C5 C4 C3 120.1(6) . . ?
C5 C4 H4 120.2 . . ?
C3 C4 H4 119.7 . . ?
C6 C5 C4 119.3(7) . . ?
C6 C5 H5 120.3 . . ?
C4 C5 H5 120.4 . . ?
C5 C6 C1 121.8(6) . . ?
C5 C6 H6 119.0 . . ?
C1 C6 H6 119.2 . . ?
C8 C7 C12 119.1(6) . . ?
C8 C7 P3 117.1(5) . . ?
C12 C7 P3 123.8(5) . . ?
C9 C8 C7 121.2(6) . . ?
C9 C8 H8 119.3 . . ?
C7 C8 H8 119.5 . . ?
C10 C9 C8 119.8(7) . . ?
C10 C9 H9 119.9 . . ?
C8 C9 H9 120.4 . . ?
C9 C10 C11 119.5(7) . . ?
C9 C10 H10 119.8 . . ?
C11 C10 H10 120.7 . . ?
C12 C11 C10 122.1(7) . . ?
C12 C11 H11 118.9 . . ?
C10 C11 H11 119.0 . . ?
C11 C12 C7 118.4(6) . . ?
C11 C12 H12 121.0 . . ?
C7 C12 H12 120.6 . . ?
C18 C13 C14 119.0(6) . . ?
C18 C13 P3 119.9(5) . . ?
C14 C13 P3 121.1(5) . . ?
C15 C14 C13 120.0(6) . . ?
C15 C14 H14 120.1 . . ?
C13 C14 H14 119.9 . . ?
C14 C15 C16 120.9(6) . . ?
C14 C15 H15 119.5 . . ?
C16 C15 H15 119.5 . . ?
C17 C16 C15 119.6(6) . . ?
C17 C16 H16 120.2 . . ?
C15 C16 H16 120.2 . . ?
C16 C17 C18 120.2(6) . . ?
C16 C17 H17 119.8 . . ?
C18 C17 H17 120.0 . . ?
C17 C18 C13 120.0(6) . . ?
C17 C18 H18 120.0 . . ?
C13 C18 H18 120.0 . . ?
C25 P2 C31 107.1(3) . . ?
C25 P2 C19 101.0(3) . . ?
C31 P2 C19 106.1(3) . . ?
C25 P2 Pt2 116.3(2) . . ?
C31 P2 Pt2 101.6(2) . . ?
C19 P2 Pt2 123.6(2) . . ?
C24 C19 C20 117.9(7) . . ?
C24 C19 P2 118.3(5) . . ?
C20 C19 P2 123.8(6) . . ?
C21 C20 C19 119.9(8) . . ?
C21 C20 H20 120.1 . . ?
C19 C20 H20 120.0 . . ?
C22 C21 C20 122.0(9) . . ?
C22 C21 H21 119.3 . . ?
C20 C21 H21 118.7 . . ?
C21 C22 C23 119.1(8) . . ?
C21 C22 H22 120.3 . . ?
C23 C22 H22 120.6 . . ?
C22 C23 C24 120.2(8) . . ?
C22 C23 H23 120.0 . . ?
C24 C23 H23 119.8 . . ?
C19 C24 C23 120.9(7) . . ?
C19 C24 H24 119.8 . . ?
C23 C24 H24 119.3 . . ?
C26 C25 C30 119.4(6) . . ?
C26 C25 P2 120.7(5) . . ?
C30 C25 P2 119.9(5) . . ?
C27 C26 C25 119.5(7) . . ?
C27 C26 H26 120.3 . . ?
C25 C26 H26 120.2 . . ?
C28 C27 C26 120.0(7) . . ?
C28 C27 H27 120.0 . . ?
C26 C27 H27 120.0 . . ?
C29 C28 C27 121.7(7) . . ?
C29 C28 H28 119.2 . . ?
C27 C28 H28 119.1 . . ?
C28 C29 C30 119.7(7) . . ?
C28 C29 H29 120.1 . . ?
C30 C29 H29 120.2 . . ?
C25 C30 C29 119.6(6) . . ?
C25 C30 H30 120.2 . . ?
C29 C30 H30 120.2 . . ?
C32 C31 C36 120.3(7) . . ?
C32 C31 P2 122.4(6) . . ?
C36 C31 P2 117.1(6) . . ?
C31 C32 C33 120.1(9) . . ?
C31 C32 H32 120.3 . . ?
C33 C32 H32 119.7 . . ?
C34 C33 C32 119.5(9) . . ?
C34 C33 H33 120.3 . . ?
C32 C33 H33 120.2 . . ?
C33 C34 C35 122.2(9) . . ?
C33 C34 H34 118.9 . . ?
C35 C34 H34 118.9 . . ?
C36 C35 C34 118.0(10) . . ?
C36 C35 H35 121.1 . . ?
C34 C35 H35 120.9 . . ?
C35 C36 C31 119.8(9) . . ?
C35 C36 H36 120.1 . . ?
C31 C36 H36 120.1 . . ?
C43 P4 C37 111.7(3) . . ?
C43 P4 Pt1 113.2(2) . . ?
C37 P4 Pt1 117.4(2) . . ?
C43 P4 Pt2 123.8(2) . . ?
C37 P4 Pt2 108.3(2) . . ?
Pt1 P4 Pt2 79.24(5) . . ?
C38 C37 C42 118.8(6) . . ?
C38 C37 P4 117.1(5) . . ?
C42 C37 P4 123.4(6) . . ?
C37 C38 C39 120.7(7) . . ?
C37 C38 H38 119.7 . . ?
C39 C38 H38 119.7 . . ?
C40 C39 C38 119.2(8) . . ?
C40 C39 H39 120.4 . . ?
C38 C39 H39 120.3 . . ?
C41 C40 C39 120.0(7) . . ?
C41 C40 H40 120.4 . . ?
C39 C40 H40 119.5 . . ?
C40 C41 C42 121.8(8) . . ?
C40 C41 H41 119.1 . . ?
C42 C41 H41 119.2 . . ?
C41 C42 C37 119.4(8) . . ?
C41 C42 H42 120.4 . . ?
C37 C42 H42 120.1 . . ?
C48 C43 C44 117.5(7) . . ?
C48 C43 P4 126.3(5) . . ?
C44 C43 P4 116.1(5) . . ?
C45 C44 C43 121.1(7) . . ?
C45 C44 H44 119.4 . . ?
C43 C44 H44 119.4 . . ?
C44 C45 C46 120.4(7) . . ?
C44 C45 H45 119.9 . . ?
C46 C45 H45 119.7 . . ?
C47 C46 C45 118.6(8) . . ?
C47 C46 H46 120.7 . . ?
C45 C46 H46 120.7 . . ?
C46 C47 C48 122.7(7) . . ?
C46 C47 H47 118.6 . . ?
C48 C47 H47 118.7 . . ?
C47 C48 C43 119.6(7) . . ?
C47 C48 H48 120.2 . . ?
C43 C48 H48 120.3 . . ?
C61 P1 C55 107.7(3) . . ?
C61 P1 C49 105.5(4) . . ?
C55 P1 C49 102.7(3) . . ?
C61 P1 Pt1 108.9(2) . . ?
C55 P1 Pt1 112.2(2) . . ?
C49 P1 Pt1 119.2(2) . . ?
C54 C49 C50 122.5(7) . . ?
C54 C49 P1 119.7(6) . . ?
C50 C49 P1 117.8(6) . . ?
C51 C50 C49 117.7(8) . . ?
C51 C50 H50 121.2 . . ?
C49 C50 H50 121.1 . . ?
C52 C51 C50 120.6(9) . . ?
C52 C51 H51 119.6 . . ?
C50 C51 H51 119.8 . . ?
C51 C52 C53 120.8(8) . . ?
C51 C52 H52 120.1 . . ?
C53 C52 H52 119.1 . . ?
C54 C53 C52 118.8(10) . . ?
C54 C53 H53 120.8 . . ?
C52 C53 H53 120.4 . . ?
C53 C54 C49 119.5(9) . . ?
C53 C54 H54 120.2 . . ?
C49 C54 H54 120.3 . . ?
C56 C55 C60 118.3(7) . . ?
C56 C55 P1 121.8(6) . . ?
C60 C55 P1 119.8(5) . . ?
C57 C56 C55 119.9(7) . . ?
C57 C56 H56 119.8 . . ?
C55 C56 H56 120.3 . . ?
C58 C57 C56 121.2(7) . . ?
C58 C57 H57 119.4 . . ?
C56 C57 H57 119.4 . . ?
C57 C58 C59 120.1(7) . . ?
C57 C58 H58 120.0 . . ?
C59 C58 H58 119.9 . . ?
C58 C59 C60 119.8(8) . . ?
C58 C59 H59 119.8 . . ?
C60 C59 H59 120.4 . . ?
C59 C60 C55 120.6(7) . . ?
C59 C60 H60 119.7 . . ?
C55 C60 H60 119.7 . . ?
C66 C61 C62 119.9(7) . . ?
C66 C61 P1 119.5(6) . . ?
C62 C61 P1 120.6(6) . . ?
C63 C62 C61 116.7(7) . . ?
C63 C62 H62 122.1 . . ?
C61 C62 H62 121.3 . . ?
C64 C63 C62 122.8(8) . . ?
C64 C63 H63 118.6 . . ?
C62 C63 H63 118.6 . . ?
C65 C64 C63 120.4(8) . . ?
C65 C64 H64 120.0 . . ?
C63 C64 H64 119.6 . . ?
C64 C65 C66 119.1(8) . . ?
C64 C65 H65 120.8 . . ?
C66 C65 H65 120.1 . . ?
C61 C66 C65 121.1(8) . . ?
C61 C66 H66 119.4 . . ?
C65 C66 H66 119.5 . . ?
O2 P5 O1 121.3(3) . . ?
O2 P5 F2 108.2(4) . . ?
O1 P5 F2 106.9(3) . . ?
O2 P5 F1 110.5(3) . . ?
O1 P5 F1 109.0(3) . . ?
F2 P5 F1 98.6(4) . . ?
P5 O1 Pt1 130.3(3) . . ?
F3 P6 F6 178.9(4) . . ?
F3 P6 F4 91.5(3) . . ?
F6 P6 F4 89.3(3) . . ?
F3 P6 F7 89.3(4) . . ?
F6 P6 F7 90.0(3) . . ?
F4 P6 F7 178.4(3) . . ?
F3 P6 F5 88.5(4) . . ?
F6 P6 F5 90.7(3) . . ?
F4 P6 F5 89.9(3) . . ?
F7 P6 F5 91.5(3) . . ?
F3 P6 F8 92.0(3) . . ?
F6 P6 F8 88.8(3) . . ?
F4 P6 F8 90.4(3) . . ?
F7 P6 F8 88.2(3) . . ?
F5 P6 F8 179.4(4) . . ?
Cl2 C67 Cl1 104.5(8) . . ?
Cl2 C67 H67A 112.3 . . ?
Cl1 C67 H67A 111.6 . . ?
Cl2 C67 H67B 110.0 . . ?
Cl1 C67 H67B 109.7 . . ?
H67A C67 H67B 108.7 . . ?

loop_
_geom_bond_atom_site_label_1
_geom_bond_atom_site_label_2
_geom_bond_distance
_geom_bond_site_symmetry_2
_geom_bond_publ_flag
Pt2 P3 2.2910(15) . ?
Pt2 P4 2.2955(16) . ?
Pt2 P2 2.3547(16) . ?
Pt2 Pt1 2.8711(4) . ?
Pt1 O1 2.156(4) . ?
Pt1 P4 2.2055(16) . ?
Pt1 P1 2.2817(16) . ?
P3 C13 1.820(6) . ?
P3 C1 1.828(6) . ?
P3 C7 1.834(6) . ?
C1 C6 1.382(9) . ?
C1 C2 1.421(8) . ?
C2 C3 1.375(9) . ?
C2 H2 0.9307 . ?
C3 C4 1.391(11) . ?
C3 H3 0.9306 . ?
C4 C5 1.376(10) . ?
C4 H4 0.9306 . ?
C5 C6 1.377(10) . ?
C5 H5 0.9304 . ?
C6 H6 0.9307 . ?
C7 C8 1.384(9) . ?
C7 C12 1.408(9) . ?
C8 C9 1.374(10) . ?
C8 H8 0.9318 . ?
C9 C10 1.373(11) . ?
C9 H9 0.9272 . ?
C10 C11 1.376(10) . ?
C10 H10 0.9282 . ?
C11 C12 1.371(10) . ?
C11 H11 0.9334 . ?
C12 H12 0.9286 . ?
C13 C18 1.406(8) . ?
C13 C14 1.415(8) . ?
C14 C15 1.379(9) . ?
C14 H14 0.9300 . ?
C15 C16 1.394(9) . ?
C15 H15 0.9334 . ?
C16 C17 1.394(10) . ?
C16 H16 0.9302 . ?
C17 C18 1.400(9) . ?
C17 H17 0.9295 . ?
C18 H18 0.9288 . ?
P2 C25 1.821(6) . ?
P2 C31 1.835(7) . ?
P2 C19 1.846(7) . ?
C19 C24 1.378(10) . ?
C19 C20 1.399(10) . ?
C20 C21 1.378(12) . ?
C20 H20 0.9317 . ?
C21 C22 1.360(14) . ?
C21 H21 0.9308 . ?
C22 C23 1.364(13) . ?
C22 H22 0.9290 . ?
C23 C24 1.405(10) . ?
C23 H23 0.9277 . ?
C24 H24 0.9291 . ?
C25 C26 1.403(9) . ?
C25 C30 1.407(9) . ?
C26 C27 1.400(10) . ?
C26 H26 0.9287 . ?
C27 C28 1.375(12) . ?
C27 H27 0.9300 . ?
C28 C29 1.362(11) . ?
C28 H28 0.9299 . ?
C29 C30 1.408(9) . ?
C29 H29 0.9298 . ?
C30 H30 0.9306 . ?
C31 C32 1.364(10) . ?
C31 C36 1.429(11) . ?
C32 C33 1.403(12) . ?
C32 H32 0.9311 . ?
C33 C34 1.369(16) . ?
C33 H33 0.9240 . ?
C34 C35 1.403(16) . ?
C34 H34 0.9293 . ?
C35 C36 1.392(12) . ?
C35 H35 0.9303 . ?
C36 H36 0.9336 . ?
P4 C43 1.802(7) . ?
P4 C37 1.805(7) . ?
C37 C38 1.399(10) . ?
C37 C42 1.423(10) . ?
C38 C39 1.405(11) . ?
C38 H38 0.9282 . ?
C39 C40 1.402(13) . ?
C39 H39 0.9303 . ?
C40 C41 1.371(13) . ?
C40 H40 0.9284 . ?
C41 C42 1.381(10) . ?
C41 H41 0.9323 . ?
C42 H42 0.9298 . ?
C43 C48 1.392(9) . ?
C43 C44 1.417(10) . ?
C44 C45 1.361(11) . ?
C44 H44 0.9299 . ?
C45 C46 1.395(12) . ?
C45 H45 0.9294 . ?
C46 C47 1.350(11) . ?
C46 H46 0.9301 . ?
C47 C48 1.384(11) . ?
C47 H47 0.9292 . ?
C48 H48 0.9299 . ?
P1 C61 1.801(7) . ?
P1 C55 1.822(7) . ?
P1 C49 1.842(7) . ?
C49 C54 1.406(11) . ?
C49 C50 1.418(11) . ?
C50 C51 1.393(11) . ?
C50 H50 0.9293 . ?
C51 C52 1.389(15) . ?
C51 H51 0.9296 . ?
C52 C53 1.450(15) . ?
C52 H52 0.9289 . ?
C53 C54 1.371(12) . ?
C53 H53 0.9273 . ?
C54 H54 0.9283 . ?
C55 C56 1.391(9) . ?
C55 C60 1.407(10) . ?
C56 C57 1.396(11) . ?
C56 H56 0.9301 . ?
C57 C58 1.356(12) . ?
C57 H57 0.9266 . ?
C58 C59 1.385(12) . ?
C58 H58 0.9292 . ?
C59 C60 1.389(11) . ?
C59 H59 0.9296 . ?
C60 H60 0.9338 . ?
C61 C66 1.385(10) . ?
C61 C62 1.416(9) . ?
C62 C63 1.399(11) . ?
C62 H62 0.9285 . ?
C63 C64 1.376(13) . ?
C63 H63 0.9355 . ?
C64 C65 1.355(13) . ?
C64 H64 0.9331 . ?
C65 C66 1.408(11) . ?
C65 H65 0.9315 . ?
C66 H66 0.9269 . ?
P5 O2 1.432(6) . ?
P5 O1 1.494(5) . ?
P5 F2 1.547(6) . ?
P5 F1 1.546(5) . ?
P6 F3 1.582(6) . ?
P6 F6 1.578(6) . ?
P6 F4 1.590(5) . ?
P6 F7 1.599(6) . ?
P6 F5 1.594(6) . ?
P6 F8 1.615(5) . ?
C67 Cl2 1.747(10) . ?
C67 Cl1 1.767(10) . ?
C67 H67A 0.9555 . ?
C67 H67B 0.9867 . ?

loop_
_geom_torsion_atom_site_label_1
_geom_torsion_atom_site_label_2
_geom_torsion_atom_site_label_3
_geom_torsion_atom_site_label_4
_geom_torsion
_geom_torsion_site_symmetry_1
_geom_torsion_site_symmetry_2
_geom_torsion_site_symmetry_3
_geom_torsion_site_symmetry_4
_geom_torsion_publ_flag
P3 Pt2 Pt1 O1 -176.21(17) . . . . ?
P4 Pt2 Pt1 O1 -174.23(16) . . . . ?
P2 Pt2 Pt1 O1 24.36(16) . . . . ?
P3 Pt2 Pt1 P4 -1.99(10) . . . . ?
P2 Pt2 Pt1 P4 -161.41(7) . . . . ?
P3 Pt2 Pt1 P1 16.36(14) . . . . ?
P4 Pt2 Pt1 P1 18.35(12) . . . . ?
P2 Pt2 Pt1 P1 -143.06(11) . . . . ?
P4 Pt2 P3 C13 133.7(2) . . . . ?
P2 Pt2 P3 C13 -64.5(2) . . . . ?
Pt1 Pt2 P3 C13 135.2(2) . . . . ?
P4 Pt2 P3 C1 17.1(2) . . . . ?
P2 Pt2 P3 C1 178.9(2) . . . . ?
Pt1 Pt2 P3 C1 18.6(3) . . . . ?
P4 Pt2 P3 C7 -104.1(2) . . . . ?
P2 Pt2 P3 C7 57.7(2) . . . . ?
Pt1 Pt2 P3 C7 -102.5(2) . . . . ?
C13 P3 C1 C6 -63.5(5) . . . . ?
C7 P3 C1 C6 -177.3(5) . . . . ?
Pt2 P3 C1 C6 58.7(5) . . . . ?
C13 P3 C1 C2 119.4(5) . . . . ?
C7 P3 C1 C2 5.6(6) . . . . ?
Pt2 P3 C1 C2 -118.3(5) . . . . ?
C6 C1 C2 C3 2.3(9) . . . . ?
P3 C1 C2 C3 179.4(5) . . . . ?
C1 C2 C3 C4 -2.9(10) . . . . ?
C2 C3 C4 C5 2.2(11) . . . . ?
C3 C4 C5 C6 -0.8(11) . . . . ?
C4 C5 C6 C1 0.3(10) . . . . ?
C2 C1 C6 C5 -1.0(10) . . . . ?
P3 C1 C6 C5 -178.2(5) . . . . ?
C13 P3 C7 C8 176.9(5) . . . . ?
C1 P3 C7 C8 -75.1(6) . . . . ?
Pt2 P3 C7 C8 53.1(5) . . . . ?
C13 P3 C7 C12 -2.3(6) . . . . ?
C1 P3 C7 C12 105.7(5) . . . . ?
Pt2 P3 C7 C12 -126.1(5) . . . . ?
C12 C7 C8 C9 -1.1(10) . . . . ?
P3 C7 C8 C9 179.6(6) . . . . ?
C7 C8 C9 C10 1.1(12) . . . . ?
C8 C9 C10 C11 0.0(12) . . . . ?
C9 C10 C11 C12 -1.1(12) . . . . ?
C10 C11 C12 C7 1.1(11) . . . . ?
C8 C7 C12 C11 0.0(10) . . . . ?
P3 C7 C12 C11 179.2(5) . . . . ?
C1 P3 C13 C18 122.3(6) . . . . ?
C7 P3 C13 C18 -127.0(5) . . . . ?
Pt2 P3 C13 C18 -3.9(6) . . . . ?
C1 P3 C13 C14 -55.2(6) . . . . ?
C7 P3 C13 C14 55.6(6) . . . . ?
Pt2 P3 C13 C14 178.6(5) . . . . ?
C18 C13 C14 C15 4.7(10) . . . . ?
P3 C13 C14 C15 -177.9(6) . . . . ?
C13 C14 C15 C16 -1.4(11) . . . . ?
C14 C15 C16 C17 -2.6(12) . . . . ?
C15 C16 C17 C18 3.4(12) . . . . ?
C16 C17 C18 C13 0.0(11) . . . . ?
C14 C13 C18 C17 -3.9(10) . . . . ?
P3 C13 C18 C17 178.6(6) . . . . ?
P3 Pt2 P2 C25 114.3(2) . . . . ?
P4 Pt2 P2 C25 -107.1(3) . . . . ?
Pt1 Pt2 P2 C25 -75.8(2) . . . . ?
P3 Pt2 P2 C31 -129.9(2) . . . . ?
P4 Pt2 P2 C31 8.7(3) . . . . ?
Pt1 Pt2 P2 C31 40.0(2) . . . . ?
P3 Pt2 P2 C19 -11.4(3) . . . . ?
P4 Pt2 P2 C19 127.1(3) . . . . ?
Pt1 Pt2 P2 C19 158.4(3) . . . . ?
C25 P2 C19 C24 -48.7(6) . . . . ?
C31 P2 C19 C24 -160.3(5) . . . . ?
Pt2 P2 C19 C24 83.4(6) . . . . ?
C25 P2 C19 C20 129.7(6) . . . . ?
C31 P2 C19 C20 18.2(7) . . . . ?
Pt2 P2 C19 C20 -98.1(6) . . . . ?
C24 C19 C20 C21 -1.1(11) . . . . ?
P2 C19 C20 C21 -179.6(6) . . . . ?
C19 C20 C21 C22 -0.8(13) . . . . ?
C20 C21 C22 C23 1.3(14) . . . . ?
C21 C22 C23 C24 0.0(13) . . . . ?
C20 C19 C24 C23 2.4(10) . . . . ?
P2 C19 C24 C23 -179.0(5) . . . . ?
C22 C23 C24 C19 -1.9(12) . . . . ?
C31 P2 C25 C26 65.5(6) . . . . ?
C19 P2 C25 C26 -45.4(6) . . . . ?
Pt2 P2 C25 C26 178.1(5) . . . . ?
C31 P2 C25 C30 -116.5(6) . . . . ?
C19 P2 C25 C30 132.6(6) . . . . ?
Pt2 P2 C25 C30 -3.9(6) . . . . ?
C30 C25 C26 C27 0.7(11) . . . . ?
P2 C25 C26 C27 178.7(6) . . . . ?
C25 C26 C27 C28 -2.7(13) . . . . ?
C26 C27 C28 C29 3.8(14) . . . . ?
C27 C28 C29 C30 -2.7(13) . . . . ?
C26 C25 C30 C29 0.4(10) . . . . ?
P2 C25 C30 C29 -177.6(6) . . . . ?
C28 C29 C30 C25 0.5(11) . . . . ?
C25 P2 C31 C32 6.1(7) . . . . ?
C19 P2 C31 C32 113.4(6) . . . . ?
Pt2 P2 C31 C32 -116.2(6) . . . . ?
C25 P2 C31 C36 -178.6(6) . . . . ?
C19 P2 C31 C36 -71.3(6) . . . . ?
Pt2 P2 C31 C36 59.0(6) . . . . ?
C36 C31 C32 C33 2.4(12) . . . . ?
P2 C31 C32 C33 177.6(6) . . . . ?
C31 C32 C33 C34 -0.5(14) . . . . ?
C32 C33 C34 C35 -1.2(16) . . . . ?
C33 C34 C35 C36 0.9(17) . . . . ?
C34 C35 C36 C31 1.0(15) . . . . ?
C32 C31 C36 C35 -2.7(13) . . . . ?
P2 C31 C36 C35 -178.0(8) . . . . ?
O1 Pt1 P4 C43 -92.8(8) . . . . ?
P1 Pt1 P4 C43 66.0(2) . . . . ?
Pt2 Pt1 P4 C43 -122.3(2) . . . . ?
O1 Pt1 P4 C37 134.8(8) . . . . ?
P1 Pt1 P4 C37 -66.4(2) . . . . ?
Pt2 Pt1 P4 C37 105.2(2) . . . . ?
O1 Pt1 P4 Pt2 29.6(8) . . . . ?
P1 Pt1 P4 Pt2 -171.62(5) . . . . ?
P3 Pt2 P4 C43 -70.1(3) . . . . ?
P2 Pt2 P4 C43 151.6(3) . . . . ?
Pt1 Pt2 P4 C43 110.9(3) . . . . ?
P3 Pt2 P4 C37 63.5(3) . . . . ?
P2 Pt2 P4 C37 -74.8(3) . . . . ?
Pt1 Pt2 P4 C37 -115.5(3) . . . . ?
P3 Pt2 P4 Pt1 179.00(5) . . . . ?
P2 Pt2 P4 Pt1 40.75(14) . . . . ?
C43 P4 C37 C38 -154.3(5) . . . . ?
Pt1 P4 C37 C38 -21.1(6) . . . . ?
Pt2 P4 C37 C38 66.0(5) . . . . ?
C43 P4 C37 C42 35.2(6) . . . . ?
Pt1 P4 C37 C42 168.4(5) . . . . ?
Pt2 P4 C37 C42 -104.5(6) . . . . ?
C42 C37 C38 C39 0.5(10) . . . . ?
P4 C37 C38 C39 -170.4(6) . . . . ?
C37 C38 C39 C40 1.2(11) . . . . ?
C38 C39 C40 C41 -3.3(12) . . . . ?
C39 C40 C41 C42 3.6(13) . . . . ?
C40 C41 C42 C37 -1.8(12) . . . . ?
C38 C37 C42 C41 -0.2(10) . . . . ?
P4 C37 C42 C41 170.1(6) . . . . ?
C37 P4 C43 C48 15.0(7) . . . . ?
Pt1 P4 C43 C48 -120.3(5) . . . . ?
Pt2 P4 C43 C48 147.3(5) . . . . ?
C37 P4 C43 C44 -167.1(5) . . . . ?
Pt1 P4 C43 C44 57.7(6) . . . . ?
Pt2 P4 C43 C44 -34.8(6) . . . . ?
C48 C43 C44 C45 0.2(11) . . . . ?
P4 C43 C44 C45 -177.9(7) . . . . ?
C43 C44 C45 C46 -2.7(13) . . . . ?
C44 C45 C46 C47 3.0(14) . . . . ?
C45 C46 C47 C48 -1.0(13) . . . . ?
C46 C47 C48 C43 -1.4(12) . . . . ?
C44 C43 C48 C47 1.8(10) . . . . ?
P4 C43 C48 C47 179.7(6) . . . . ?
O1 Pt1 P1 C61 49.0(3) . . . . ?
P4 Pt1 P1 C61 -127.3(3) . . . . ?
Pt2 Pt1 P1 C61 -142.0(3) . . . . ?
O1 Pt1 P1 C55 -70.1(3) . . . . ?
P4 Pt1 P1 C55 113.6(2) . . . . ?
Pt2 Pt1 P1 C55 98.9(3) . . . . ?
O1 Pt1 P1 C49 169.9(3) . . . . ?
P4 Pt1 P1 C49 -6.4(3) . . . . ?
Pt2 Pt1 P1 C49 -21.0(4) . . . . ?
C61 P1 C49 C54 14.3(6) . . . . ?
C55 P1 C49 C54 127.0(6) . . . . ?
Pt1 P1 C49 C54 -108.4(6) . . . . ?
C61 P1 C49 C50 -166.5(5) . . . . ?
C55 P1 C49 C50 -53.9(6) . . . . ?
Pt1 P1 C49 C50 70.8(6) . . . . ?
C54 C49 C50 C51 3.4(11) . . . . ?
P1 C49 C50 C51 -175.7(5) . . . . ?
C49 C50 C51 C52 -3.3(11) . . . . ?
C50 C51 C52 C53 0.5(13) . . . . ?
C51 C52 C53 C54 2.3(14) . . . . ?
C52 C53 C54 C49 -2.2(13) . . . . ?
C50 C49 C54 C53 -0.7(12) . . . . ?
P1 C49 C54 C53 178.4(7) . . . . ?
C61 P1 C55 C56 70.9(7) . . . . ?
C49 P1 C55 C56 -40.1(7) . . . . ?
Pt1 P1 C55 C56 -169.3(6) . . . . ?
C61 P1 C55 C60 -107.0(6) . . . . ?
C49 P1 C55 C60 142.0(6) . . . . ?
Pt1 P1 C55 C60 12.8(7) . . . . ?
C60 C55 C56 C57 2.5(12) . . . . ?
P1 C55 C56 C57 -175.4(6) . . . . ?
C55 C56 C57 C58 -1.5(14) . . . . ?
C56 C57 C58 C59 -1.1(15) . . . . ?
C57 C58 C59 C60 2.6(16) . . . . ?
C58 C59 C60 C55 -1.5(15) . . . . ?
C56 C55 C60 C59 -1.0(12) . . . . ?
P1 C55 C60 C59 177.0(7) . . . . ?
C55 P1 C61 C66 176.4(6) . . . . ?
C49 P1 C61 C66 -74.6(6) . . . . ?
Pt1 P1 C61 C66 54.5(6) . . . . ?
C55 P1 C61 C62 -2.8(7) . . . . ?
C49 P1 C61 C62 106.3(6) . . . . ?
Pt1 P1 C61 C62 -124.6(5) . . . . ?
C66 C61 C62 C63 0.8(11) . . . . ?
P1 C61 C62 C63 179.9(6) . . . . ?
C61 C62 C63 C64 0.1(13) . . . . ?
C62 C63 C64 C65 0.1(15) . . . . ?
C63 C64 C65 C66 -1.2(15) . . . . ?
C62 C61 C66 C65 -1.9(12) . . . . ?
P1 C61 C66 C65 178.9(7) . . . . ?
C64 C65 C66 C61 2.1(14) . . . . ?
O2 P5 O1 Pt1 149.8(4) . . . . ?
F2 P5 O1 Pt1 -85.8(4) . . . . ?
F1 P5 O1 Pt1 19.8(5) . . . . ?
P4 Pt1 O1 P5 42.1(11) . . . . ?
P1 Pt1 O1 P5 -117.2(4) . . . . ?
Pt2 Pt1 O1 P5 68.4(4) . . . . ?
